data_7064069
loop_
_publ_author_name
'Prasannan, Dijo'
'Nemykin, Victor N.'

_publ_section_title
;
 Unexpected formation of \a-formylated BOPHY in the reaction with copper
 salts
;
_journal_issue 45
_journal_name_full 'New Journal of Chemistry'
_journal_page_first 19649
_journal_page_last 19655
_journal_paper_doi 10.1039/D5NJ02748A
_journal_volume 49
_journal_year 2025
_chemical_formula_moiety '1.333(C14 H14 B2 F4 N4 O)'
_chemical_formula_sum 'C18.67 H18.67 B2.67 F5.33 N5.33 O1.33'
_chemical_formula_weight 469.21
_space_group_crystal_system orthorhombic
_space_group_IT_number 61
_space_group_name_Hall '-P 2ac 2ab'
_space_group_name_H-M_alt 'P b c a'
_atom_sites_solution_hydrogens geom
_atom_sites_solution_primary dual
_audit_creation_date 2024-10-14
_audit_creation_method
;
Olex2 1.5
(compiled 2024.02.16 svn.r378c4104 for OlexSys, GUI svn.r6928)
;
_audit_update_record
;
2025-06-10 deposited with the CCDC.	2025-10-16 downloaded from the CCDC.
;
_cell_angle_alpha 90
_cell_angle_beta 90
_cell_angle_gamma 90
_cell_formula_units_Z 6
_cell_length_a 11.5405(7)
_cell_length_b 9.9104(6)
_cell_length_c 25.9429(16)
_cell_measurement_reflns_used 9896
_cell_measurement_temperature 100.00
_cell_measurement_theta_max 28.28
_cell_measurement_theta_min 2.82
_cell_volume 2967.1(3)
_computing_cell_refinement 'SAINT V8.40B (?, 2016)'
_computing_data_reduction 'SAINT V8.40B (?, 2016)'
_computing_molecular_graphics 'Olex2 1.5 (Dolomanov et al., 2009)'
_computing_publication_material 'Olex2 1.5 (Dolomanov et al., 2009)'
_computing_structure_refinement 'XL  (Sheldrick, 2008)'
_computing_structure_solution 'SHELXT 2018/2 (Sheldrick, 2018)'
_diffrn_ambient_temperature 100.00
_diffrn_measured_fraction_theta_full 1.000
_diffrn_measured_fraction_theta_max 0.996
_diffrn_measurement_device_type 'Bruker D8 Venture'
_diffrn_measurement_method '\f and \w scans'
_diffrn_radiation_type MoK\a
_diffrn_radiation_wavelength 0.71073
_diffrn_reflns_av_R_equivalents 0.0595
_diffrn_reflns_av_unetI/netI 0.0341
_diffrn_reflns_Laue_measured_fraction_full 1.000
_diffrn_reflns_Laue_measured_fraction_max 0.996
_diffrn_reflns_limit_h_max 15
_diffrn_reflns_limit_h_min -11
_diffrn_reflns_limit_k_max 13
_diffrn_reflns_limit_k_min -13
_diffrn_reflns_limit_l_max 34
_diffrn_reflns_limit_l_min -32
_diffrn_reflns_number 30444
_diffrn_reflns_point_group_measured_fraction_full 1.000
_diffrn_reflns_point_group_measured_fraction_max 0.996
_diffrn_reflns_theta_full 25.242
_diffrn_reflns_theta_max 28.336
_diffrn_reflns_theta_min 2.362
_diffrn_source_current 1.4
_diffrn_source_power 0.07
_diffrn_source_voltage 50.0
_diffrn_standards_number 0
_exptl_absorpt_coefficient_mu 0.135
_exptl_absorpt_correction_T_max 0.7457
_exptl_absorpt_correction_T_min 0.6062
_exptl_absorpt_correction_type multi-scan
_exptl_absorpt_process_details
;
SADABS-2016/2 (Bruker,2016/2) was used for absorption correction.
wR2(int) was 0.1495 before and 0.0729 after correction.
The Ratio of minimum to maximum transmission is 0.8129.
The \l/2 correction factor is Not present.
;
_exptl_crystal_colour 'clear dark yellow'
_exptl_crystal_colour_lustre clear
_exptl_crystal_colour_modifier dark
_exptl_crystal_colour_primary yellow
_exptl_crystal_density_diffrn 1.576
_exptl_crystal_description plate
_exptl_crystal_F_000 1440
_exptl_crystal_size_max 0.422
_exptl_crystal_size_mid 0.357
_exptl_crystal_size_min 0.036
_refine_diff_density_max 1.454
_refine_diff_density_min -0.441
_refine_diff_density_rms 0.078
_refine_ls_extinction_method none
_refine_ls_goodness_of_fit_ref 1.128
_refine_ls_hydrogen_treatment constr
_refine_ls_matrix_type full
_refine_ls_number_parameters 229
_refine_ls_number_reflns 3695
_refine_ls_number_restraints 0
_refine_ls_restrained_S_all 1.128
_refine_ls_R_factor_all 0.0658
_refine_ls_R_factor_gt 0.0559
_refine_ls_shift/su_max 0.000
_refine_ls_shift/su_mean 0.000
_refine_ls_structure_factor_coef Fsqd
_refine_ls_weighting_details 'w=1/[\s^2^(Fo^2^)+(0.0629P)^2^+3.7206P] where P=(Fo^2^+2Fc^2^)/3'
_refine_ls_weighting_scheme calc
_refine_ls_wR_factor_gt 0.1418
_refine_ls_wR_factor_ref 0.1477
_reflns_Friedel_coverage 0.000
_reflns_number_gt 3166
_reflns_number_total 3695
_reflns_threshold_expression 'I > 2\s(I)'
_cod_data_source_file d5nj02748a2.cif
_cod_data_source_block bophy_aldehyde_a
_cod_depositor_comments 'Adding full bibliography for 7064069--7064073.cif.'
_cod_database_code 7064069
_shelx_shelxl_version_number 2019/1
_shelx_space_group_comment
;
The symmetry employed for this shelxl refinement is uniquely defined
by the following loop, which should always be used as a source of
symmetry information in preference to the above space-group names.
They are only intended as comments.
;
_shelx_estimated_absorpt_t_max 0.995
_shelx_estimated_absorpt_t_min 0.945
_olex2_refinement_description
;
1. Fixed Uiso
 At 1.2 times of:
  All C(H) groups
 At 1.5 times of:
  All C(H,H,H) groups
2.a Aromatic/amide H refined with riding coordinates:
 C3(H3), C5(H5), C6(H6), C9(H9), C14(H14)
2.b Idealised Me refined as rotating group:
 C11(H11A,H11B,H11C), C12(H12A,H12B,H12C), C13(H13A,H13B,H13C)
;
_olex2_submission_special_instructions 'No special instructions were received'

loop_
_space_group_symop_operation_xyz
'x, y, z'
'-x+1/2, -y, z+1/2'
'-x, y+1/2, -z+1/2'
'x+1/2, -y+1/2, -z'
'-x, -y, -z'
'x-1/2, y, -z-1/2'
'x, -y-1/2, z-1/2'
'-x-1/2, y-1/2, z'

loop_
_atom_site_label
_atom_site_type_symbol
_atom_site_fract_x
_atom_site_fract_y
_atom_site_fract_z
_atom_site_U_iso_or_equiv
_atom_site_adp_type
_atom_site_occupancy
_atom_site_site_symmetry_order
_atom_site_calc_flag
_atom_site_refinement_flags_posn
_atom_site_refinement_flags_adp
_atom_site_refinement_flags_occupancy
_atom_site_disorder_assembly
_atom_site_disorder_group
C1 C 0.34686(17) 0.41455(19) 0.64538(7) 0.0122(4) Uani 1 1 d . . . . .
C2 C 0.31832(18) 0.4538(2) 0.69637(7) 0.0145(4) Uani 1 1 d . . . . .
C3 C 0.40203(19) 0.3951(2) 0.72771(8) 0.0162(4) Uani 1 1 d . . . . .
H3 H 0.406856 0.403761 0.764120 0.019 Uiso 1 1 calc R U . . .
C4 C 0.47847(18) 0.32068(19) 0.69638(7) 0.0143(4) Uani 1 1 d . . . . .
C5 C 0.29696(17) 0.45237(19) 0.59899(7) 0.0122(4) Uani 1 1 d . . . . .
H5 H 0.230539 0.508834 0.600606 0.015 Uiso 1 1 calc R U . . .
C6 C 0.47218(17) 0.30266(19) 0.50405(7) 0.0119(4) Uani 1 1 d . . . . .
H6 H 0.537755 0.244851 0.502561 0.014 Uiso 1 1 calc R U . . .
C7 C 0.42760(16) 0.35079(18) 0.45720(7) 0.0111(4) Uani 1 1 d . . . . .
C8 C 0.46506(18) 0.32426(19) 0.40621(7) 0.0123(4) Uani 1 1 d . . . . .
C9 C 0.38826(18) 0.39248(19) 0.37422(7) 0.0136(4) Uani 1 1 d . . . . .
H9 H 0.390605 0.394441 0.337628 0.016 Uiso 1 1 calc R U . . .
C10 C 0.30668(18) 0.45793(19) 0.40554(7) 0.0127(4) Uani 1 1 d . . . . .
C11 C 0.21834(19) 0.5410(2) 0.71198(8) 0.0199(4) Uani 1 1 d . . . . .
H11A H 0.229145 0.632054 0.698012 0.030 Uiso 1 1 calc R U . . .
H11B H 0.214239 0.545543 0.749675 0.030 Uiso 1 1 calc R U . . .
H11C H 0.146214 0.502640 0.698479 0.030 Uiso 1 1 calc R U . . .
C12 C 0.5809(2) 0.2399(2) 0.71232(8) 0.0215(4) Uani 1 1 d . . . . .
H12A H 0.651736 0.283664 0.699896 0.032 Uiso 1 1 calc R U . . .
H12B H 0.575284 0.149080 0.697562 0.032 Uiso 1 1 calc R U . . .
H12C H 0.583223 0.233612 0.750003 0.032 Uiso 1 1 calc R U . . .
C13 C 0.56504(18) 0.2374(2) 0.39054(8) 0.0166(4) Uani 1 1 d . . . . .
H13A H 0.632357 0.258591 0.412098 0.025 Uiso 1 1 calc R U . . .
H13B H 0.584005 0.254596 0.354303 0.025 Uiso 1 1 calc R U . . .
H13C H 0.544261 0.142258 0.394936 0.025 Uiso 1 1 calc R U . . .
C14 C 0.20770(19) 0.5409(2) 0.38983(8) 0.0162(4) Uani 1 1 d . . . . .
H14 H 0.160230 0.580515 0.415645 0.019 Uiso 1 1 calc R U . . .
B1 B 0.48399(19) 0.2543(2) 0.59898(8) 0.0116(4) Uani 1 1 d . . . . .
B2 B 0.26707(19) 0.4805(2) 0.50419(8) 0.0115(4) Uani 1 1 d . . . . .
F1 F 0.60194(10) 0.25129(12) 0.59324(4) 0.0148(3) Uani 1 1 d . . . . .
F2 F 0.43877(11) 0.12477(11) 0.59968(4) 0.0161(3) Uani 1 1 d . . . . .
F3 F 0.15343(10) 0.43719(12) 0.50554(4) 0.0149(3) Uani 1 1 d . . . . .
F4 F 0.27049(11) 0.61956(11) 0.50961(4) 0.0147(3) Uani 1 1 d . . . . .
N1 N 0.44468(15) 0.33261(16) 0.64663(6) 0.0121(3) Uani 1 1 d . . . . .
N2 N 0.43019(14) 0.33142(16) 0.54980(6) 0.0106(3) Uani 1 1 d . . . . .
N3 N 0.33384(14) 0.41662(16) 0.55255(6) 0.0107(3) Uani 1 1 d . . . . .
N4 N 0.33087(14) 0.43289(16) 0.45592(6) 0.0110(3) Uani 1 1 d . . . . .
O1 O 0.18464(17) 0.56058(18) 0.34499(7) 0.0303(4) Uani 1 1 d . . . . .

loop_
_atom_site_aniso_label
_atom_site_aniso_U_11
_atom_site_aniso_U_22
_atom_site_aniso_U_33
_atom_site_aniso_U_23
_atom_site_aniso_U_13
_atom_site_aniso_U_12
C1 0.0142(9) 0.0092(8) 0.0132(9) -0.0008(7) 0.0016(7) -0.0009(7)
C2 0.0177(10) 0.0134(9) 0.0125(9) -0.0032(7) 0.0012(7) -0.0014(8)
C3 0.0216(10) 0.0151(9) 0.0118(9) -0.0021(7) 0.0002(7) -0.0011(8)
C4 0.0197(10) 0.0108(9) 0.0124(9) -0.0009(7) -0.0014(7) -0.0023(8)
C5 0.0126(9) 0.0104(8) 0.0135(9) -0.0009(7) 0.0006(7) 0.0001(7)
C6 0.0134(9) 0.0084(8) 0.0138(9) 0.0000(6) 0.0012(7) -0.0001(7)
C7 0.0109(8) 0.0092(8) 0.0132(8) -0.0009(6) 0.0000(7) 0.0010(7)
C8 0.0153(9) 0.0106(8) 0.0111(8) -0.0002(7) 0.0010(7) -0.0018(7)
C9 0.0179(10) 0.0115(9) 0.0115(9) 0.0002(7) -0.0001(7) -0.0008(8)
C10 0.0167(10) 0.0106(8) 0.0109(8) 0.0005(7) -0.0023(7) -0.0017(7)
C11 0.0209(11) 0.0215(10) 0.0173(9) -0.0063(8) 0.0023(8) 0.0031(9)
C12 0.0273(11) 0.0215(10) 0.0155(9) 0.0005(8) -0.0052(8) 0.0070(9)
C13 0.0188(10) 0.0157(9) 0.0154(9) -0.0005(7) 0.0023(7) 0.0043(8)
C14 0.0199(10) 0.0149(9) 0.0138(9) -0.0013(7) -0.0026(7) 0.0024(8)
B1 0.0141(10) 0.0094(9) 0.0113(9) 0.0004(7) -0.0005(7) 0.0002(8)
B2 0.0113(10) 0.0093(9) 0.0138(9) -0.0001(7) -0.0010(7) 0.0016(8)
F1 0.0132(6) 0.0173(6) 0.0141(5) -0.0004(4) -0.0005(4) 0.0027(5)
F2 0.0237(7) 0.0088(5) 0.0159(6) 0.0002(4) -0.0012(5) -0.0018(5)
F3 0.0114(6) 0.0173(6) 0.0160(6) -0.0002(4) -0.0011(4) -0.0013(4)
F4 0.0196(6) 0.0082(5) 0.0163(6) -0.0009(4) -0.0005(4) 0.0023(4)
N1 0.0144(8) 0.0096(7) 0.0123(8) 0.0004(6) -0.0007(6) 0.0002(6)
N2 0.0113(8) 0.0083(7) 0.0121(7) -0.0002(6) -0.0008(6) 0.0016(6)
N3 0.0106(8) 0.0099(7) 0.0115(7) -0.0006(6) 0.0006(6) 0.0006(6)
N4 0.0128(8) 0.0091(7) 0.0109(7) 0.0008(6) -0.0012(6) 0.0007(6)
O1 0.0371(10) 0.0289(9) 0.0248(9) 0.0014(7) -0.0068(7) 0.0054(8)

loop_
_atom_type_symbol
_atom_type_description
_atom_type_scat_dispersion_real
_atom_type_scat_dispersion_imag
_atom_type_scat_source
C C 0.0033 0.0016 'International Tables Vol C Tables 4.2.6.8 and 6.1.1.4'
H H 0.0000 0.0000 'International Tables Vol C Tables 4.2.6.8 and 6.1.1.4'
B B 0.0013 0.0007 'International Tables Vol C Tables 4.2.6.8 and 6.1.1.4'
F F 0.0171 0.0103 'International Tables Vol C Tables 4.2.6.8 and 6.1.1.4'
N N 0.0061 0.0033 'International Tables Vol C Tables 4.2.6.8 and 6.1.1.4'
O O 0.0106 0.0060 'International Tables Vol C Tables 4.2.6.8 and 6.1.1.4'

loop_
_geom_angle_atom_site_label_1
_geom_angle_atom_site_label_2
_geom_angle_atom_site_label_3
_geom_angle
_geom_angle_site_symmetry_1
_geom_angle_site_symmetry_3
_geom_angle_publ_flag
C5 C1 C2 129.76(19) . . ?
C5 C1 N1 121.03(17) . . ?
N1 C1 C2 109.08(17) . . ?
C1 C2 C11 126.14(18) . . ?
C3 C2 C1 105.64(17) . . ?
C3 C2 C11 128.21(18) . . ?
C2 C3 H3 125.8 . . ?
C2 C3 C4 108.46(18) . . ?
C4 C3 H3 125.8 . . ?
C3 C4 C12 128.30(18) . . ?
N1 C4 C3 108.92(18) . . ?
N1 C4 C12 122.78(18) . . ?
C1 C5 H5 117.2 . . ?
N3 C5 C1 125.69(18) . . ?
N3 C5 H5 117.2 . . ?
C7 C6 H6 117.5 . . ?
N2 C6 H6 117.5 . . ?
N2 C6 C7 125.01(18) . . ?
C6 C7 C8 129.34(18) . . ?
N4 C7 C6 121.14(17) . . ?
N4 C7 C8 109.48(16) . . ?
C7 C8 C13 126.60(17) . . ?
C9 C8 C7 105.83(17) . . ?
C9 C8 C13 127.55(17) . . ?
C8 C9 H9 126.1 . . ?
C8 C9 C10 107.89(17) . . ?
C10 C9 H9 126.1 . . ?
C9 C10 C14 128.43(17) . . ?
N4 C10 C9 109.56(17) . . ?
N4 C10 C14 122.01(17) . . ?
C2 C11 H11A 109.5 . . ?
C2 C11 H11B 109.5 . . ?
C2 C11 H11C 109.5 . . ?
H11A C11 H11B 109.5 . . ?
H11A C11 H11C 109.5 . . ?
H11B C11 H11C 109.5 . . ?
C4 C12 H12A 109.5 . . ?
C4 C12 H12B 109.5 . . ?
C4 C12 H12C 109.5 . . ?
H12A C12 H12B 109.5 . . ?
H12A C12 H12C 109.5 . . ?
H12B C12 H12C 109.5 . . ?
C8 C13 H13A 109.5 . . ?
C8 C13 H13B 109.5 . . ?
C8 C13 H13C 109.5 . . ?
H13A C13 H13B 109.5 . . ?
H13A C13 H13C 109.5 . . ?
H13B C13 H13C 109.5 . . ?
C10 C14 H14 119.0 . . ?
O1 C14 C10 121.98(19) . . ?
O1 C14 H14 119.0 . . ?
F1 B1 F2 110.82(17) . . ?
F1 B1 N1 113.19(16) . . ?
F1 B1 N2 107.89(15) . . ?
F2 B1 N1 110.36(16) . . ?
F2 B1 N2 107.74(15) . . ?
N1 B1 N2 106.57(15) . . ?
F3 B2 F4 109.50(16) . . ?
F3 B2 N3 108.30(15) . . ?
F3 B2 N4 112.51(16) . . ?
F4 B2 N3 107.43(15) . . ?
F4 B2 N4 112.13(16) . . ?
N4 B2 N3 106.74(15) . . ?
C1 N1 B1 121.22(16) . . ?
C4 N1 C1 107.89(16) . . ?
C4 N1 B1 129.90(17) . . ?
C6 N2 B1 118.06(16) . . ?
C6 N2 N3 118.08(15) . . ?
N3 N2 B1 123.53(15) . . ?
C5 N3 B2 116.84(16) . . ?
C5 N3 N2 117.59(16) . . ?
N2 N3 B2 125.52(14) . . ?
C7 N4 B2 123.48(15) . . ?
C10 N4 C7 107.25(16) . . ?
C10 N4 B2 129.26(17) . . ?

loop_
_geom_bond_atom_site_label_1
_geom_bond_atom_site_label_2
_geom_bond_distance
_geom_bond_site_symmetry_2
_geom_bond_publ_flag
C1 C2 1.418(3) . ?
C1 C5 1.386(3) . ?
C1 N1 1.391(3) . ?
C2 C3 1.390(3) . ?
C2 C11 1.498(3) . ?
C3 H3 0.9500 . ?
C3 C4 1.408(3) . ?
C4 C12 1.487(3) . ?
C4 N1 1.353(2) . ?
C5 H5 0.9500 . ?
C5 N3 1.326(2) . ?
C6 H6 0.9500 . ?
C6 C7 1.403(3) . ?
C6 N2 1.313(2) . ?
C7 C8 1.416(3) . ?
C7 N4 1.382(2) . ?
C8 C9 1.390(3) . ?
C8 C13 1.496(3) . ?
C9 H9 0.9500 . ?
C9 C10 1.403(3) . ?
C10 C14 1.466(3) . ?
C10 N4 1.359(2) . ?
C11 H11A 0.9800 . ?
C11 H11B 0.9800 . ?
C11 H11C 0.9800 . ?
C12 H12A 0.9800 . ?
C12 H12B 0.9800 . ?
C12 H12C 0.9800 . ?
C13 H13A 0.9800 . ?
C13 H13B 0.9800 . ?
C13 H13C 0.9800 . ?
C14 H14 0.9500 . ?
C14 O1 1.209(3) . ?
B1 F1 1.370(2) . ?
B1 F2 1.386(2) . ?
B1 N1 1.529(3) . ?
B1 N2 1.612(3) . ?
B2 F3 1.380(2) . ?
B2 F4 1.386(2) . ?
B2 N3 1.603(3) . ?
B2 N4 1.527(3) . ?
N2 N3 1.398(2) . ?

loop_
_geom_torsion_atom_site_label_1
_geom_torsion_atom_site_label_2
_geom_torsion_atom_site_label_3
_geom_torsion_atom_site_label_4
_geom_torsion
_geom_torsion_site_symmetry_1
_geom_torsion_site_symmetry_2
_geom_torsion_site_symmetry_3
_geom_torsion_site_symmetry_4
_geom_torsion_publ_flag
C1 C2 C3 C4 -0.7(2) . . . . ?
C1 C5 N3 B2 -176.17(18) . . . . ?
C1 C5 N3 N2 1.2(3) . . . . ?
C2 C1 C5 N3 175.7(2) . . . . ?
C2 C1 N1 C4 -0.6(2) . . . . ?
C2 C1 N1 B1 169.06(17) . . . . ?
C2 C3 C4 C12 -179.5(2) . . . . ?
C2 C3 C4 N1 0.4(2) . . . . ?
C3 C4 N1 C1 0.1(2) . . . . ?
C3 C4 N1 B1 -168.34(19) . . . . ?
C5 C1 C2 C3 -175.0(2) . . . . ?
C5 C1 C2 C11 4.7(4) . . . . ?
C5 C1 N1 C4 175.67(18) . . . . ?
C5 C1 N1 B1 -14.7(3) . . . . ?
C6 C7 C8 C9 177.6(2) . . . . ?
C6 C7 C8 C13 -0.9(3) . . . . ?
C6 C7 N4 C10 -177.66(18) . . . . ?
C6 C7 N4 B2 1.6(3) . . . . ?
C6 N2 N3 C5 -175.52(17) . . . . ?
C6 N2 N3 B2 1.6(3) . . . . ?
C7 C6 N2 B1 173.52(18) . . . . ?
C7 C6 N2 N3 -0.1(3) . . . . ?
C7 C8 C9 C10 -0.1(2) . . . . ?
C8 C7 N4 C10 0.2(2) . . . . ?
C8 C7 N4 B2 179.45(17) . . . . ?
C8 C9 C10 C14 -179.13(19) . . . . ?
C8 C9 C10 N4 0.3(2) . . . . ?
C9 C10 C14 O1 1.1(3) . . . . ?
C9 C10 N4 C7 -0.3(2) . . . . ?
C9 C10 N4 B2 -179.49(18) . . . . ?
C11 C2 C3 C4 179.5(2) . . . . ?
C12 C4 N1 C1 -179.95(19) . . . . ?
C12 C4 N1 B1 11.6(3) . . . . ?
C13 C8 C9 C10 178.38(19) . . . . ?
C14 C10 N4 C7 179.16(18) . . . . ?
C14 C10 N4 B2 0.0(3) . . . . ?
B1 N2 N3 C5 11.2(3) . . . . ?
B1 N2 N3 B2 -171.68(16) . . . . ?
F1 B1 N1 C1 141.20(18) . . . . ?
F1 B1 N1 C4 -51.7(3) . . . . ?
F1 B1 N2 C6 43.0(2) . . . . ?
F1 B1 N2 N3 -143.72(16) . . . . ?
F2 B1 N1 C1 -93.9(2) . . . . ?
F2 B1 N1 C4 73.2(3) . . . . ?
F2 B1 N2 C6 -76.7(2) . . . . ?
F2 B1 N2 N3 96.59(19) . . . . ?
F3 B2 N3 C5 -62.8(2) . . . . ?
F3 B2 N3 N2 120.02(18) . . . . ?
F3 B2 N4 C7 -118.92(19) . . . . ?
F3 B2 N4 C10 60.1(3) . . . . ?
F4 B2 N3 C5 55.3(2) . . . . ?
F4 B2 N3 N2 -121.79(18) . . . . ?
F4 B2 N4 C7 117.12(19) . . . . ?
F4 B2 N4 C10 -63.8(3) . . . . ?
N1 C1 C2 C3 0.8(2) . . . . ?
N1 C1 C2 C11 -179.42(19) . . . . ?
N1 C1 C5 N3 0.3(3) . . . . ?
N1 B1 N2 C6 164.87(16) . . . . ?
N1 B1 N2 N3 -21.9(2) . . . . ?
N2 C6 C7 C8 -178.86(19) . . . . ?
N2 C6 C7 N4 -1.5(3) . . . . ?
N2 B1 N1 C1 22.8(2) . . . . ?
N2 B1 N1 C4 -170.12(18) . . . . ?
N3 B2 N4 C7 -0.3(2) . . . . ?
N3 B2 N4 C10 178.80(17) . . . . ?
N4 C7 C8 C9 0.0(2) . . . . ?
N4 C7 C8 C13 -178.58(18) . . . . ?
N4 C10 C14 O1 -178.2(2) . . . . ?
N4 B2 N3 C5 175.80(16) . . . . ?
N4 B2 N3 N2 -1.3(2) . . . . ?
